data_1568737
loop_
_publ_author_name
'Gilmer, Jannik'
'Trageser, Timo'
'&#x10c;ai&#x107;, Luis'
'Virovets, Alexander'
'Bolte, Michael'
'Lerner, Hans-Wolfram'
'Fantuzzi, Felipe'
'Wagner, Matthias'

_publ_section_title
;
 Catalyst-free diboration and silaboration of alkenes and alkynes using
 bis(9-heterofluorenyl)s.
;
_journal_issue 17
_journal_name_full 'Chemical science'
_journal_page_first 4589
_journal_page_last 4596
_journal_paper_doi 10.1039/d3sc01395b
_journal_volume 14
_journal_year 2023
_chemical_formula_moiety 'C46 H61 B O Si, 2(C4 H8 O)'
_chemical_formula_sum 'C54 H77 B O3 Si'
_chemical_formula_weight 813.05
_chemical_properties_physical Air-sensitive,Moisture-sensitive
_space_group_crystal_system monoclinic
_space_group_IT_number 14
_space_group_name_Hall '-P 2yn'
_space_group_name_H-M_alt 'P 1 21/n 1'
_atom_sites_solution_hydrogens mixed
_audit_creation_method SHELXL-2018/3
_audit_update_record
;
2023-03-08 deposited with the CCDC.	2023-03-31 downloaded from the CCDC.
;
_cell_angle_alpha 90
_cell_angle_beta 96.263(3)
_cell_angle_gamma 90
_cell_formula_units_Z 4
_cell_length_a 17.8000(7)
_cell_length_b 14.6788(5)
_cell_length_c 19.2967(7)
_cell_measurement_reflns_used 6941
_cell_measurement_temperature 173(2)
_cell_measurement_theta_max 27.7860
_cell_measurement_theta_min 4.2470
_cell_volume 5011.8(3)
_computing_cell_refinement 'CrysAlisPro 1.171.42.43a (Rigaku OD, 2022)'
_computing_data_collection 'X-Area (Stoe & Cie, 2001)'
_computing_data_reduction 'CrysAlisPro 1.171.42.43a (Rigaku OD, 2022)'
_computing_structure_refinement 'SHELXL-2018/3 (Sheldrick, 2018)'
_computing_structure_solution 'SHELXT (G. M. Sheldrick, 2015)'
_diffrn_ambient_temperature 173(2)
_diffrn_detector 'image plate'
_diffrn_detector_area_resol_mean 6.67
_diffrn_detector_type 'STOE image plate (34 cm diameter)'
_diffrn_measured_fraction_theta_full 0.996
_diffrn_measured_fraction_theta_max 0.996
_diffrn_measurement_device '2-circle goniometer'
_diffrn_measurement_device_type 'STOE IPDS II two-circle-diffractometer'
_diffrn_measurement_method \w
_diffrn_radiation_monochromator mirror
_diffrn_radiation_type MoK\a
_diffrn_radiation_wavelength 0.71073
_diffrn_reflns_av_R_equivalents 0.1111
_diffrn_reflns_av_unetI/netI 0.1182
_diffrn_reflns_Laue_measured_fraction_full 0.996
_diffrn_reflns_Laue_measured_fraction_max 0.996
_diffrn_reflns_limit_h_max 21
_diffrn_reflns_limit_h_min -21
_diffrn_reflns_limit_k_max 17
_diffrn_reflns_limit_k_min -17
_diffrn_reflns_limit_l_max 23
_diffrn_reflns_limit_l_min -23
_diffrn_reflns_number 49839
_diffrn_reflns_point_group_measured_fraction_full 0.996
_diffrn_reflns_point_group_measured_fraction_max 0.996
_diffrn_reflns_theta_full 25.242
_diffrn_reflns_theta_max 25.681
_diffrn_reflns_theta_min 3.767
_diffrn_source 'Genix 3D I\mS microfocus X-ray source'
_exptl_absorpt_coefficient_mu 0.086
_exptl_absorpt_correction_T_max 1.00000
_exptl_absorpt_correction_T_min 0.70889
_exptl_absorpt_correction_type multi-scan
_exptl_absorpt_process_details
;
CrysAlisPro 1.171.42.43a (Rigaku Oxford Diffraction, 2022)
Empirical absorption correction using spherical harmonics,
implemented in SCALE3 ABSPACK scaling algorithm.
;
_exptl_crystal_colour colourless
_exptl_crystal_density_diffrn 1.078
_exptl_crystal_description block
_exptl_crystal_F_000 1776
_exptl_crystal_size_max 0.200
_exptl_crystal_size_mid 0.190
_exptl_crystal_size_min 0.150
_refine_diff_density_max 0.514
_refine_diff_density_min -0.325
_refine_diff_density_rms 0.051
_refine_ls_extinction_method none
_refine_ls_goodness_of_fit_ref 0.863
_refine_ls_hydrogen_treatment mixed
_refine_ls_matrix_type full
_refine_ls_number_parameters 547
_refine_ls_number_reflns 9473
_refine_ls_number_restraints 18
_refine_ls_restrained_S_all 0.886
_refine_ls_R_factor_all 0.1217
_refine_ls_R_factor_gt 0.0647
_refine_ls_shift/su_max 0.000
_refine_ls_shift/su_mean 0.000
_refine_ls_structure_factor_coef Fsqd
_refine_ls_weighting_details 'w=1/[\s^2^(Fo^2^)+(0.1004P)^2^] where P=(Fo^2^+2Fc^2^)/3'
_refine_ls_weighting_scheme calc
_refine_ls_wR_factor_gt 0.1659
_refine_ls_wR_factor_ref 0.1806
_reflns_Friedel_coverage 0.000
_reflns_number_gt 4615
_reflns_number_total 9473
_reflns_threshold_expression 'I > 2\s(I)'
_cod_data_source_file d3sc01395b3.cif
_cod_data_source_block wa3340
_cod_depositor_comments 'Adding full bibliography for 1568727--1568737.cif.'
_cod_original_sg_symbol_H-M 'P 21/n'
_cod_database_code 1568737
_shelx_shelxl_version_number 2018/3
_shelx_space_group_comment
;
The symmetry employed for this shelxl refinement is uniquely defined
by the following loop, which should always be used as a source of
symmetry information in preference to the above space-group names.
They are only intended as comments.
;
_shelx_estimated_absorpt_t_min 0.983
_shelx_estimated_absorpt_t_max 0.987

loop_
_space_group_symop_operation_xyz
'x, y, z'
'-x+1/2, y+1/2, -z+1/2'
'-x, -y, -z'
'x-1/2, -y-1/2, z-1/2'

loop_
_atom_site_label
_atom_site_type_symbol
_atom_site_fract_x
_atom_site_fract_y
_atom_site_fract_z
_atom_site_U_iso_or_equiv
_atom_site_adp_type
_atom_site_occupancy
_atom_site_site_symmetry_order
_atom_site_calc_flag
_atom_site_refinement_flags_posn
_atom_site_refinement_flags_adp
_atom_site_refinement_flags_occupancy
_atom_site_disorder_assembly
_atom_site_disorder_group
Si1 Si 0.62366(5) 0.68661(6) 0.58880(5) 0.0373(2) Uani 1 1 d . . . . .
H1 H 0.5999(15) 0.5699(17) 0.5733(14) 0.037 Uiso 1 1 d . U . . .
C1 C 0.67380(16) 0.7083(2) 0.67737(15) 0.0403(8) Uani 1 1 d . . . . .
H1A H 0.671137 0.774079 0.688160 0.048 Uiso 1 1 calc R U . . .
H1B H 0.648073 0.674567 0.712428 0.048 Uiso 1 1 calc R U . . .
C2 C 0.75770(16) 0.6785(2) 0.68254(15) 0.0366(7) Uani 1 1 d . . . . .
H2A H 0.784450 0.721472 0.654190 0.044 Uiso 1 1 calc R U . . .
H2B H 0.759553 0.617856 0.660387 0.044 Uiso 1 1 calc R U . . .
C111 C 0.53566(16) 0.75452(19) 0.56447(14) 0.0328(7) Uani 1 1 d . . . . .
C112 C 0.54543(16) 0.80829(19) 0.50562(14) 0.0335(7) Uani 1 1 d . . . . .
C113 C 0.48779(18) 0.8665(2) 0.47981(16) 0.0439(8) Uani 1 1 d . . . . .
H113 H 0.493925 0.903597 0.440490 0.053 Uiso 1 1 calc R U . . .
C114 C 0.42177(18) 0.8710(2) 0.51059(16) 0.0421(8) Uani 1 1 d . . . . .
H114 H 0.383049 0.911197 0.491655 0.051 Uiso 1 1 calc R U . . .
C115 C 0.40966(16) 0.8187(2) 0.56846(15) 0.0352(7) Uani 1 1 d . . . . .
C116 C 0.46839(16) 0.7612(2) 0.59470(15) 0.0355(7) Uani 1 1 d . . . . .
H116 H 0.462232 0.725362 0.634666 0.043 Uiso 1 1 calc R U . . .
C117 C 0.33450(17) 0.8235(2) 0.59949(16) 0.0417(8) Uani 1 1 d . . . . .
C118 C 0.3381(2) 0.7775(3) 0.67105(19) 0.0693(12) Uani 1 1 d . . . . .
H11D H 0.289522 0.785130 0.689932 0.104 Uiso 1 1 calc R U . . .
H11E H 0.378272 0.805518 0.702753 0.104 Uiso 1 1 calc R U . . .
H11F H 0.348651 0.712423 0.666226 0.104 Uiso 1 1 calc R U . . .
C119 C 0.3108(2) 0.9230(3) 0.6096(2) 0.0632(10) Uani 1 1 d . . . . .
H11A H 0.306106 0.954549 0.564570 0.095 Uiso 1 1 calc R U . . .
H11B H 0.349068 0.953579 0.641869 0.095 Uiso 1 1 calc R U . . .
H11C H 0.262051 0.924384 0.628835 0.095 Uiso 1 1 calc R U . . .
C120 C 0.27340(18) 0.7773(2) 0.54959(18) 0.0516(9) Uani 1 1 d . . . . .
H12A H 0.225134 0.779154 0.569600 0.077 Uiso 1 1 calc R U . . .
H12B H 0.287642 0.713807 0.542395 0.077 Uiso 1 1 calc R U . . .
H12C H 0.268289 0.809438 0.504796 0.077 Uiso 1 1 calc R U . . .
C121 C 0.67000(17) 0.73557(19) 0.51423(15) 0.0348(7) Uani 1 1 d . . . . .
C122 C 0.61965(17) 0.7967(2) 0.47721(15) 0.0367(7) Uani 1 1 d . . . . .
C123 C 0.64118(19) 0.8408(2) 0.41907(17) 0.0500(9) Uani 1 1 d . . . . .
H123 H 0.607487 0.882267 0.393897 0.060 Uiso 1 1 calc R U . . .
C124 C 0.7110(2) 0.8248(3) 0.39776(16) 0.0543(9) Uani 1 1 d . . . . .
H124 H 0.724700 0.856467 0.358087 0.065 Uiso 1 1 calc R U . . .
C125 C 0.76254(19) 0.7641(2) 0.43183(16) 0.0435(8) Uani 1 1 d . . . . .
C126 C 0.73994(18) 0.7198(2) 0.49107(15) 0.0398(8) Uani 1 1 d . . . . .
H126 H 0.773623 0.677967 0.515818 0.048 Uiso 1 1 calc R U . . .
C127 C 0.8385(2) 0.7413(2) 0.40547(17) 0.0524(9) Uani 1 1 d . . . . .
C128 C 0.8320(2) 0.6479(3) 0.3703(2) 0.0748(13) Uani 1 1 d . . . . .
H12G H 0.879575 0.633425 0.351415 0.112 Uiso 1 1 calc R U . . .
H12H H 0.790726 0.648822 0.332298 0.112 Uiso 1 1 calc R U . . .
H12I H 0.821708 0.601540 0.404533 0.112 Uiso 1 1 calc R U . . .
C129 C 0.9023(2) 0.7405(3) 0.46501(19) 0.0643(11) Uani 1 1 d . . . . .
H12D H 0.950675 0.731046 0.446131 0.096 Uiso 1 1 calc R U . . .
H12E H 0.893959 0.691029 0.497404 0.096 Uiso 1 1 calc R U . . .
H12F H 0.903423 0.798861 0.489744 0.096 Uiso 1 1 calc R U . . .
C130 C 0.8603(2) 0.8111(3) 0.35104(19) 0.0651(11) Uani 1 1 d . . . . .
H13A H 0.861741 0.872317 0.371352 0.098 Uiso 1 1 calc R U . . .
H13B H 0.822822 0.809335 0.309911 0.098 Uiso 1 1 calc R U . . .
H13C H 0.910226 0.795762 0.337371 0.098 Uiso 1 1 calc R U . . .
O1 O 0.80321(11) 0.77169(13) 0.79534(10) 0.0363(5) Uani 1 1 d . . . . .
C1T C 0.8229(2) 0.8537(2) 0.75684(18) 0.0516(9) Uani 1 1 d . . . . .
H1TA H 0.778642 0.875844 0.725898 0.062 Uiso 1 1 calc R U . . .
H1TB H 0.864530 0.840517 0.728250 0.062 Uiso 1 1 calc R U . . .
C2T C 0.8467(3) 0.9217(3) 0.8113(2) 0.0827(14) Uani 1 1 d . . . . .
H2TA H 0.802681 0.956227 0.824574 0.099 Uiso 1 1 calc R U . . .
H2TB H 0.883599 0.965006 0.794994 0.099 Uiso 1 1 calc R U . . .
C3T C 0.8819(4) 0.8664(3) 0.8709(3) 0.1050(18) Uani 1 1 d . . . . .
H3TA H 0.936346 0.856899 0.866983 0.126 Uiso 1 1 calc R U . . .
H3TB H 0.876570 0.897507 0.915668 0.126 Uiso 1 1 calc R U . . .
C4T C 0.8412(2) 0.7782(2) 0.86735(17) 0.0494(9) Uani 1 1 d . . . . .
H4TA H 0.877073 0.727083 0.877286 0.059 Uiso 1 1 calc R U . . .
H4TB H 0.803651 0.776606 0.901574 0.059 Uiso 1 1 calc R U . . .
B1 B 0.80480(19) 0.6724(2) 0.75815(18) 0.0324(8) Uani 1 1 d . . . . .
C211 C 0.77587(16) 0.60023(19) 0.81300(14) 0.0303(7) Uani 1 1 d . . . . .
C212 C 0.83326(15) 0.53620(18) 0.83177(13) 0.0270(6) Uani 1 1 d . . . . .
C213 C 0.82179(16) 0.46706(18) 0.87895(14) 0.0291(6) Uani 1 1 d . . . . .
H213 H 0.860586 0.423903 0.891830 0.035 Uiso 1 1 calc R U . . .
C214 C 0.75361(16) 0.46159(18) 0.90693(14) 0.0320(7) Uani 1 1 d . . . . .
H214 H 0.746188 0.413718 0.938605 0.038 Uiso 1 1 calc R U . . .
C215 C 0.69519(16) 0.52429(19) 0.89009(14) 0.0306(7) Uani 1 1 d . . . . .
C216 C 0.70840(16) 0.59331(19) 0.84271(14) 0.0328(7) Uani 1 1 d . . . . .
H216 H 0.669815 0.636947 0.830453 0.039 Uiso 1 1 calc R U . . .
C217 C 0.61938(17) 0.5154(2) 0.92071(16) 0.0376(7) Uani 1 1 d . . . . .
C218 C 0.57836(19) 0.4296(3) 0.89098(19) 0.0567(10) Uani 1 1 d . . . . .
H21D H 0.567069 0.435903 0.840352 0.085 Uiso 1 1 calc R U . . .
H21E H 0.531127 0.421991 0.912099 0.085 Uiso 1 1 calc R U . . .
H21F H 0.610697 0.376291 0.901499 0.085 Uiso 1 1 calc R U . . .
C219 C 0.6329(2) 0.5063(3) 1.00041(17) 0.0523(9) Uani 1 1 d . . . . .
H21A H 0.664970 0.453183 1.012621 0.078 Uiso 1 1 calc R U . . .
H21B H 0.584362 0.498670 1.019264 0.078 Uiso 1 1 calc R U . . .
H21C H 0.658030 0.561343 1.020174 0.078 Uiso 1 1 calc R U . . .
C220 C 0.5680(2) 0.5977(3) 0.9037(2) 0.0717(13) Uani 1 1 d . . . . .
H22G H 0.593181 0.652962 0.922939 0.108 Uiso 1 1 calc R U . . .
H22H H 0.520467 0.589118 0.924218 0.108 Uiso 1 1 calc R U . . .
H22I H 0.557264 0.603877 0.852999 0.108 Uiso 1 1 calc R U . . .
C221 C 0.89068(16) 0.63709(19) 0.75670(14) 0.0315(7) Uani 1 1 d . . . . .
C222 C 0.90193(15) 0.55762(18) 0.79738(14) 0.0287(6) Uani 1 1 d . . . . .
C223 C 0.97005(16) 0.51024(19) 0.80043(14) 0.0334(7) Uani 1 1 d . . . . .
H223 H 0.977232 0.456238 0.827466 0.040 Uiso 1 1 calc R U . . .
C224 C 1.02725(16) 0.5426(2) 0.76367(15) 0.0363(7) Uani 1 1 d . . . . .
H224 H 1.073482 0.509790 0.765947 0.044 Uiso 1 1 calc R U . . .
C225 C 1.01913(16) 0.6214(2) 0.72357(15) 0.0350(7) Uani 1 1 d . . . . .
C226 C 0.94915(16) 0.6667(2) 0.72051(15) 0.0357(7) Uani 1 1 d . . . . .
H226 H 0.941695 0.719724 0.692429 0.043 Uiso 1 1 calc R U . . .
C227 C 1.08202(17) 0.6605(2) 0.68334(17) 0.0414(8) Uani 1 1 d . . . . .
C228 C 1.1033(2) 0.7554(2) 0.7121(2) 0.0592(10) Uani 1 1 d . . . . .
H22A H 1.058918 0.795200 0.705865 0.089 Uiso 1 1 calc R U . . .
H22B H 1.143463 0.780865 0.686998 0.089 Uiso 1 1 calc R U . . .
H22C H 1.121247 0.750758 0.761823 0.089 Uiso 1 1 calc R U . . .
C229 C 1.0543(2) 0.6686(3) 0.60621(19) 0.0728(12) Uani 1 1 d . . . . .
H22D H 1.040909 0.608096 0.587309 0.109 Uiso 1 1 calc R U . . .
H22E H 1.094400 0.694743 0.581384 0.109 Uiso 1 1 calc R U . . .
H22F H 1.009761 0.708248 0.600237 0.109 Uiso 1 1 calc R U . . .
C230 C 1.15302(19) 0.6022(2) 0.6908(2) 0.0579(10) Uani 1 1 d . . . . .
H23A H 1.171229 0.595360 0.740305 0.087 Uiso 1 1 calc R U . . .
H23B H 1.192130 0.631648 0.666589 0.087 Uiso 1 1 calc R U . . .
H23C H 1.141460 0.542085 0.670298 0.087 Uiso 1 1 calc R U . . .
O1S O 0.8021(3) 0.3916(5) 0.5851(3) 0.195(3) Uani 1 1 d . . . . .
C11S C 0.8616(6) 0.3779(5) 0.6417(4) 0.162(3) Uani 1 1 d . . . . .
H11G H 0.867595 0.312670 0.654306 0.195 Uiso 1 1 calc R U . . .
H11H H 0.852404 0.413414 0.683573 0.195 Uiso 1 1 calc R U . . .
C12S C 0.9282(4) 0.4131(7) 0.6093(5) 0.166(3) Uani 1 1 d . U . . .
H12J H 0.950652 0.365579 0.581546 0.199 Uiso 1 1 calc R U . . .
H12K H 0.967502 0.437375 0.644813 0.199 Uiso 1 1 calc R U . . .
C13S C 0.8916(5) 0.4885(6) 0.5632(4) 0.151(3) Uani 1 1 d . . . . .
H13D H 0.888217 0.545590 0.589975 0.181 Uiso 1 1 calc R U . . .
H13E H 0.920622 0.500324 0.523196 0.181 Uiso 1 1 calc R U . . .
C14S C 0.8210(4) 0.4552(5) 0.5411(4) 0.140(2) Uani 1 1 d . . . . .
H14A H 0.783636 0.505431 0.538660 0.168 Uiso 1 1 calc R U . . .
H14B H 0.820737 0.428875 0.493810 0.168 Uiso 1 1 calc R U . . .
O2S O 0.4710(3) 0.5371(4) 0.6569(3) 0.1660(19) Uani 1 1 d . . . . .
C21S C 0.4313(5) 0.5014(6) 0.7084(4) 0.172(3) Uani 1 1 d . U . . .
H21G H 0.432352 0.544952 0.747628 0.206 Uiso 1 1 calc R U . . .
H21H H 0.455527 0.444077 0.726264 0.206 Uiso 1 1 calc R U . . .
C22S C 0.3570(4) 0.4842(6) 0.6822(5) 0.159(3) Uani 1 1 d . . . . .
H22J H 0.322699 0.531240 0.697708 0.191 Uiso 1 1 calc R U . . .
H22K H 0.340515 0.423610 0.697230 0.191 Uiso 1 1 calc R U . . .
C23S C 0.3582(6) 0.4873(8) 0.6050(6) 0.227(5) Uani 1 1 d . U . . .
H23D H 0.340140 0.428660 0.583992 0.272 Uiso 1 1 calc R U . . .
H23E H 0.324560 0.536391 0.584727 0.272 Uiso 1 1 calc R U . . .
C24S C 0.4322(4) 0.5036(6) 0.5911(4) 0.158(3) Uani 1 1 d . . . . .
H24A H 0.433468 0.549755 0.553843 0.190 Uiso 1 1 calc R U . . .
H24B H 0.456068 0.446905 0.576460 0.190 Uiso 1 1 calc R U . . .

loop_
_atom_site_aniso_label
_atom_site_aniso_U_11
_atom_site_aniso_U_22
_atom_site_aniso_U_33
_atom_site_aniso_U_23
_atom_site_aniso_U_13
_atom_site_aniso_U_12
Si1 0.0322(5) 0.0392(5) 0.0401(5) 0.0117(4) 0.0012(4) 0.0006(4)
C1 0.0323(17) 0.053(2) 0.0352(17) 0.0177(14) 0.0035(14) 0.0070(14)
C2 0.0314(16) 0.0452(18) 0.0341(17) 0.0129(14) 0.0068(13) 0.0050(14)
C111 0.0321(17) 0.0326(16) 0.0319(16) 0.0079(13) -0.0050(13) -0.0055(13)
C112 0.0317(16) 0.0368(16) 0.0301(16) 0.0026(13) -0.0058(13) -0.0081(14)
C113 0.043(2) 0.0486(19) 0.0375(18) 0.0181(15) -0.0094(15) -0.0060(16)
C114 0.0352(18) 0.0448(18) 0.0436(19) 0.0132(15) -0.0087(15) 0.0051(14)
C115 0.0335(17) 0.0375(16) 0.0325(16) 0.0005(14) -0.0062(13) -0.0036(14)
C116 0.0334(17) 0.0394(17) 0.0324(16) 0.0086(13) -0.0031(13) -0.0024(14)
C117 0.0345(18) 0.0518(19) 0.0368(18) 0.0006(15) -0.0049(14) 0.0045(15)
C118 0.046(2) 0.117(3) 0.046(2) 0.016(2) 0.0102(18) 0.015(2)
C119 0.054(2) 0.067(2) 0.066(3) -0.019(2) -0.010(2) 0.0071(19)
C120 0.0338(19) 0.064(2) 0.057(2) -0.0093(18) 0.0034(16) -0.0039(16)
C121 0.0364(18) 0.0378(17) 0.0295(16) -0.0021(13) 0.0004(13) -0.0046(14)
C122 0.0385(18) 0.0396(17) 0.0299(16) 0.0026(13) -0.0054(14) -0.0102(14)
C123 0.041(2) 0.070(2) 0.0378(19) 0.0173(17) -0.0003(16) -0.0061(17)
C124 0.055(2) 0.079(3) 0.0285(18) 0.0114(17) 0.0018(16) -0.016(2)
C125 0.044(2) 0.057(2) 0.0296(17) -0.0093(15) 0.0048(15) -0.0141(17)
C126 0.0405(19) 0.0411(17) 0.0368(18) -0.0054(14) -0.0005(15) -0.0023(14)
C127 0.052(2) 0.066(2) 0.041(2) -0.0173(17) 0.0116(17) -0.0113(18)
C128 0.077(3) 0.071(3) 0.081(3) -0.027(2) 0.029(2) -0.015(2)
C129 0.046(2) 0.089(3) 0.059(2) -0.011(2) 0.0100(19) 0.003(2)
C130 0.066(3) 0.080(3) 0.053(2) -0.011(2) 0.024(2) -0.018(2)
O1 0.0377(12) 0.0366(11) 0.0354(12) 0.0109(9) 0.0075(9) 0.0050(9)
C1T 0.066(2) 0.0389(18) 0.052(2) 0.0188(16) 0.0142(19) 0.0012(17)
C2T 0.121(4) 0.048(2) 0.079(3) 0.010(2) 0.008(3) -0.019(2)
C3T 0.158(5) 0.073(3) 0.076(3) 0.007(3) -0.027(3) -0.044(3)
C4T 0.060(2) 0.051(2) 0.0367(19) 0.0033(16) 0.0039(17) 0.0039(17)
B1 0.0277(18) 0.0351(18) 0.0352(19) 0.0065(15) 0.0080(15) 0.0063(15)
C211 0.0293(16) 0.0355(16) 0.0260(15) 0.0063(12) 0.0025(12) 0.0028(13)
C212 0.0267(15) 0.0291(14) 0.0244(14) -0.0007(12) -0.0010(12) 0.0032(12)
C213 0.0328(16) 0.0267(14) 0.0266(15) 0.0011(12) -0.0022(12) 0.0047(12)
C214 0.0380(17) 0.0287(15) 0.0290(16) 0.0046(12) 0.0027(13) -0.0031(13)
C215 0.0302(16) 0.0354(16) 0.0264(15) 0.0051(12) 0.0032(12) -0.0003(13)
C216 0.0268(16) 0.0379(16) 0.0334(16) 0.0076(13) 0.0020(13) 0.0067(13)
C217 0.0332(17) 0.0425(18) 0.0385(18) 0.0043(14) 0.0107(14) 0.0006(14)
C218 0.039(2) 0.081(3) 0.052(2) -0.0038(19) 0.0102(17) -0.0148(18)
C219 0.048(2) 0.070(2) 0.0409(19) 0.0011(17) 0.0135(16) -0.0079(18)
C220 0.048(2) 0.077(3) 0.097(3) 0.034(2) 0.041(2) 0.018(2)
C221 0.0280(16) 0.0395(16) 0.0266(15) 0.0031(13) 0.0014(12) 0.0007(13)
C222 0.0263(15) 0.0350(15) 0.0237(15) -0.0041(12) -0.0026(12) 0.0013(12)
C223 0.0311(17) 0.0334(16) 0.0345(17) 0.0012(13) -0.0016(13) 0.0048(13)
C224 0.0241(16) 0.0440(18) 0.0401(18) -0.0065(15) 0.0006(13) 0.0079(13)
C225 0.0269(16) 0.0452(18) 0.0323(16) -0.0062(14) 0.0004(13) 0.0006(13)
C226 0.0321(17) 0.0407(17) 0.0345(17) 0.0058(13) 0.0043(13) 0.0010(13)
C227 0.0266(16) 0.0532(19) 0.0448(19) -0.0037(15) 0.0070(14) -0.0014(14)
C228 0.045(2) 0.059(2) 0.077(3) -0.002(2) 0.020(2) -0.0057(18)
C229 0.045(2) 0.128(4) 0.049(2) 0.003(2) 0.0167(18) -0.021(2)
C230 0.035(2) 0.063(2) 0.079(3) -0.006(2) 0.0202(18) 0.0006(17)
O1S 0.165(5) 0.241(6) 0.177(5) 0.047(5) 0.001(4) -0.109(5)
C11S 0.168(8) 0.147(6) 0.159(7) -0.001(5) -0.037(7) -0.037(6)
C12S 0.105(5) 0.193(7) 0.190(7) -0.078(6) -0.026(5) 0.015(5)
C13S 0.148(7) 0.149(7) 0.159(7) -0.041(5) 0.032(6) -0.071(6)
C14S 0.118(6) 0.141(6) 0.162(7) 0.027(5) 0.024(5) -0.033(5)
O2S 0.143(4) 0.172(5) 0.175(5) 0.026(4) -0.023(4) -0.028(3)
C21S 0.165(6) 0.179(6) 0.167(6) 0.084(5) -0.003(5) -0.053(5)
C22S 0.077(5) 0.198(8) 0.195(8) 0.049(7) -0.013(5) -0.018(5)
C23S 0.172(7) 0.271(8) 0.228(8) -0.080(7) -0.020(6) -0.126(6)
C24S 0.120(6) 0.223(8) 0.127(6) -0.045(6) -0.013(5) -0.050(6)

loop_
_atom_type_symbol
_atom_type_description
_atom_type_scat_dispersion_real
_atom_type_scat_dispersion_imag
_atom_type_scat_source
C C 0.0033 0.0016 'International Tables Vol C Tables 4.2.6.8 and 6.1.1.4'
H H 0.0000 0.0000 'International Tables Vol C Tables 4.2.6.8 and 6.1.1.4'
B B 0.0013 0.0007 'International Tables Vol C Tables 4.2.6.8 and 6.1.1.4'
O O 0.0106 0.0060 'International Tables Vol C Tables 4.2.6.8 and 6.1.1.4'
Si Si 0.0817 0.0704 'International Tables Vol C Tables 4.2.6.8 and 6.1.1.4'

loop_
_geom_angle_atom_site_label_1
_geom_angle_atom_site_label_2
_geom_angle_atom_site_label_3
_geom_angle
_geom_angle_site_symmetry_1
_geom_angle_site_symmetry_3
_geom_angle_publ_flag
C1 Si1 C111 116.22(13) . . ?
C1 Si1 C121 115.48(14) . . ?
C111 Si1 C121 91.70(13) . . ?
C1 Si1 H1 113.5(9) . . ?
C111 Si1 H1 107.0(9) . . ?
C121 Si1 H1 110.8(8) . . ?
C2 C1 Si1 111.8(2) . . ?
C2 C1 H1A 109.2 . . ?
Si1 C1 H1A 109.2 . . ?
C2 C1 H1B 109.2 . . ?
Si1 C1 H1B 109.2 . . ?
H1A C1 H1B 107.9 . . ?
C1 C2 B1 118.6(2) . . ?
C1 C2 H2A 107.7 . . ?
B1 C2 H2A 107.7 . . ?
C1 C2 H2B 107.7 . . ?
B1 C2 H2B 107.7 . . ?
H2A C2 H2B 107.1 . . ?
C116 C111 C112 119.1(3) . . ?
C116 C111 Si1 131.9(2) . . ?
C112 C111 Si1 109.1(2) . . ?
C113 C112 C111 118.9(3) . . ?
C113 C112 C122 126.0(3) . . ?
C111 C112 C122 115.1(3) . . ?
C114 C113 C112 120.6(3) . . ?
C114 C113 H113 119.7 . . ?
C112 C113 H113 119.7 . . ?
C113 C114 C115 122.4(3) . . ?
C113 C114 H114 118.8 . . ?
C115 C114 H114 118.8 . . ?
C114 C115 C116 116.7(3) . . ?
C114 C115 C117 120.6(3) . . ?
C116 C115 C117 122.7(3) . . ?
C111 C116 C115 122.4(3) . . ?
C111 C116 H116 118.8 . . ?
C115 C116 H116 118.8 . . ?
C115 C117 C120 109.0(2) . . ?
C115 C117 C118 112.4(3) . . ?
C120 C117 C118 109.2(3) . . ?
C115 C117 C119 111.0(3) . . ?
C120 C117 C119 108.3(3) . . ?
C118 C117 C119 106.8(3) . . ?
C117 C118 H11D 109.5 . . ?
C117 C118 H11E 109.5 . . ?
H11D C118 H11E 109.5 . . ?
C117 C118 H11F 109.5 . . ?
H11D C118 H11F 109.5 . . ?
H11E C118 H11F 109.5 . . ?
C117 C119 H11A 109.5 . . ?
C117 C119 H11B 109.5 . . ?
H11A C119 H11B 109.5 . . ?
C117 C119 H11C 109.5 . . ?
H11A C119 H11C 109.5 . . ?
H11B C119 H11C 109.5 . . ?
C117 C120 H12A 109.5 . . ?
C117 C120 H12B 109.5 . . ?
H12A C120 H12B 109.5 . . ?
C117 C120 H12C 109.5 . . ?
H12A C120 H12C 109.5 . . ?
H12B C120 H12C 109.5 . . ?
C126 C121 C122 119.1(3) . . ?
C126 C121 Si1 131.9(2) . . ?
C122 C121 Si1 108.9(2) . . ?
C123 C122 C121 119.5(3) . . ?
C123 C122 C112 125.3(3) . . ?
C121 C122 C112 115.2(2) . . ?
C124 C123 C122 120.2(3) . . ?
C124 C123 H123 119.9 . . ?
C122 C123 H123 119.9 . . ?
C123 C124 C125 122.7(3) . . ?
C123 C124 H124 118.6 . . ?
C125 C124 H124 118.6 . . ?
C124 C125 C126 116.5(3) . . ?
C124 C125 C127 122.9(3) . . ?
C126 C125 C127 120.5(3) . . ?
C121 C126 C125 122.0(3) . . ?
C121 C126 H126 119.0 . . ?
C125 C126 H126 119.0 . . ?
C129 C127 C128 109.9(3) . . ?
C129 C127 C125 111.3(3) . . ?
C128 C127 C125 108.5(3) . . ?
C129 C127 C130 107.1(3) . . ?
C128 C127 C130 107.7(3) . . ?
C125 C127 C130 112.1(3) . . ?
C127 C128 H12G 109.5 . . ?
C127 C128 H12H 109.5 . . ?
H12G C128 H12H 109.5 . . ?
C127 C128 H12I 109.5 . . ?
H12G C128 H12I 109.5 . . ?
H12H C128 H12I 109.5 . . ?
C127 C129 H12D 109.5 . . ?
C127 C129 H12E 109.5 . . ?
H12D C129 H12E 109.5 . . ?
C127 C129 H12F 109.5 . . ?
H12D C129 H12F 109.5 . . ?
H12E C129 H12F 109.5 . . ?
C127 C130 H13A 109.5 . . ?
C127 C130 H13B 109.5 . . ?
H13A C130 H13B 109.5 . . ?
C127 C130 H13C 109.5 . . ?
H13A C130 H13C 109.5 . . ?
H13B C130 H13C 109.5 . . ?
C1T O1 C4T 108.1(2) . . ?
C1T O1 B1 119.5(2) . . ?
C4T O1 B1 116.3(2) . . ?
O1 C1T C2T 105.0(3) . . ?
O1 C1T H1TA 110.8 . . ?
C2T C1T H1TA 110.8 . . ?
O1 C1T H1TB 110.8 . . ?
C2T C1T H1TB 110.8 . . ?
H1TA C1T H1TB 108.8 . . ?
C1T C2T C3T 104.2(3) . . ?
C1T C2T H2TA 110.9 . . ?
C3T C2T H2TA 110.9 . . ?
C1T C2T H2TB 110.9 . . ?
C3T C2T H2TB 110.9 . . ?
H2TA C2T H2TB 108.9 . . ?
C4T C3T C2T 106.1(4) . . ?
C4T C3T H3TA 110.5 . . ?
C2T C3T H3TA 110.5 . . ?
C4T C3T H3TB 110.5 . . ?
C2T C3T H3TB 110.5 . . ?
H3TA C3T H3TB 108.7 . . ?
O1 C4T C3T 105.7(3) . . ?
O1 C4T H4TA 110.6 . . ?
C3T C4T H4TA 110.6 . . ?
O1 C4T H4TB 110.6 . . ?
C3T C4T H4TB 110.6 . . ?
H4TA C4T H4TB 108.7 . . ?
C2 B1 C221 113.8(2) . . ?
C2 B1 C211 117.3(3) . . ?
C221 B1 C211 99.8(2) . . ?
C2 B1 O1 108.6(2) . . ?
C221 B1 O1 110.9(2) . . ?
C211 B1 O1 106.0(2) . . ?
C216 C211 C212 118.7(2) . . ?
C216 C211 B1 131.9(2) . . ?
C212 C211 B1 109.4(2) . . ?
C213 C212 C211 120.1(2) . . ?
C213 C212 C222 129.2(2) . . ?
C211 C212 C222 110.7(2) . . ?
C214 C213 C212 119.6(3) . . ?
C214 C213 H213 120.2 . . ?
C212 C213 H213 120.2 . . ?
C213 C214 C215 122.2(2) . . ?
C213 C214 H214 118.9 . . ?
C215 C214 H214 118.9 . . ?
C214 C215 C216 117.0(2) . . ?
C214 C215 C217 121.1(2) . . ?
C216 C215 C217 121.9(3) . . ?
C211 C216 C215 122.4(3) . . ?
C211 C216 H216 118.8 . . ?
C215 C216 H216 118.8 . . ?
C220 C217 C218 108.6(3) . . ?
C220 C217 C219 107.9(3) . . ?
C218 C217 C219 108.6(3) . . ?
C220 C217 C215 112.3(2) . . ?
C218 C217 C215 109.1(2) . . ?
C219 C217 C215 110.1(3) . . ?
C217 C218 H21D 109.5 . . ?
C217 C218 H21E 109.5 . . ?
H21D C218 H21E 109.5 . . ?
C217 C218 H21F 109.5 . . ?
H21D C218 H21F 109.5 . . ?
H21E C218 H21F 109.5 . . ?
C217 C219 H21A 109.5 . . ?
C217 C219 H21B 109.5 . . ?
H21A C219 H21B 109.5 . . ?
C217 C219 H21C 109.5 . . ?
H21A C219 H21C 109.5 . . ?
H21B C219 H21C 109.5 . . ?
C217 C220 H22G 109.5 . . ?
C217 C220 H22H 109.5 . . ?
H22G C220 H22H 109.5 . . ?
C217 C220 H22I 109.5 . . ?
H22G C220 H22I 109.5 . . ?
H22H C220 H22I 109.5 . . ?
C226 C221 C222 118.1(3) . . ?
C226 C221 B1 132.2(3) . . ?
C222 C221 B1 109.4(2) . . ?
C223 C222 C221 120.5(2) . . ?
C223 C222 C212 129.0(3) . . ?
C221 C222 C212 110.5(2) . . ?
C224 C223 C222 119.5(3) . . ?
C224 C223 H223 120.3 . . ?
C222 C223 H223 120.3 . . ?
C223 C224 C225 122.1(3) . . ?
C223 C224 H224 118.9 . . ?
C225 C224 H224 118.9 . . ?
C224 C225 C226 117.0(3) . . ?
C224 C225 C227 123.6(3) . . ?
C226 C225 C227 119.4(3) . . ?
C221 C226 C225 122.8(3) . . ?
C221 C226 H226 118.6 . . ?
C225 C226 H226 118.6 . . ?
C230 C227 C229 108.3(3) . . ?
C230 C227 C228 107.9(3) . . ?
C229 C227 C228 109.0(3) . . ?
C230 C227 C225 112.6(3) . . ?
C229 C227 C225 110.3(3) . . ?
C228 C227 C225 108.7(2) . . ?
C227 C228 H22A 109.5 . . ?
C227 C228 H22B 109.5 . . ?
H22A C228 H22B 109.5 . . ?
C227 C228 H22C 109.5 . . ?
H22A C228 H22C 109.5 . . ?
H22B C228 H22C 109.5 . . ?
C227 C229 H22D 109.5 . . ?
C227 C229 H22E 109.5 . . ?
H22D C229 H22E 109.5 . . ?
C227 C229 H22F 109.5 . . ?
H22D C229 H22F 109.5 . . ?
H22E C229 H22F 109.5 . . ?
C227 C230 H23A 109.5 . . ?
C227 C230 H23B 109.5 . . ?
H23A C230 H23B 109.5 . . ?
C227 C230 H23C 109.5 . . ?
H23A C230 H23C 109.5 . . ?
H23B C230 H23C 109.5 . . ?
C14S O1S C11S 111.4(6) . . ?
O1S C11S C12S 100.6(6) . . ?
O1S C11S H11G 111.6 . . ?
C12S C11S H11G 111.6 . . ?
O1S C11S H11H 111.6 . . ?
C12S C11S H11H 111.6 . . ?
H11G C11S H11H 109.4 . . ?
C11S C12S C13S 100.8(6) . . ?
C11S C12S H12J 111.6 . . ?
C13S C12S H12J 111.6 . . ?
C11S C12S H12K 111.6 . . ?
C13S C12S H12K 111.6 . . ?
H12J C12S H12K 109.4 . . ?
C14S C13S C12S 104.1(6) . . ?
C14S C13S H13D 110.9 . . ?
C12S C13S H13D 110.9 . . ?
C14S C13S H13E 110.9 . . ?
C12S C13S H13E 110.9 . . ?
H13D C13S H13E 109.0 . . ?
O1S C14S C13S 109.7(7) . . ?
O1S C14S H14A 109.7 . . ?
C13S C14S H14A 109.7 . . ?
O1S C14S H14B 109.7 . . ?
C13S C14S H14B 109.7 . . ?
H14A C14S H14B 108.2 . . ?
C21S O2S C24S 105.4(6) . . ?
O2S C21S C22S 110.4(7) . . ?
O2S C21S H21G 109.6 . . ?
C22S C21S H21G 109.6 . . ?
O2S C21S H21H 109.6 . . ?
C22S C21S H21H 109.6 . . ?
H21G C21S H21H 108.1 . . ?
C21S C22S C23S 104.0(7) . . ?
C21S C22S H22J 111.0 . . ?
C23S C22S H22J 111.0 . . ?
C21S C22S H22K 111.0 . . ?
C23S C22S H22K 111.0 . . ?
H22J C22S H22K 109.0 . . ?
C24S C23S C22S 108.3(7) . . ?
C24S C23S H23D 110.0 . . ?
C22S C23S H23D 110.0 . . ?
C24S C23S H23E 110.0 . . ?
C22S C23S H23E 110.0 . . ?
H23D C23S H23E 108.4 . . ?
C23S C24S O2S 104.9(6) . . ?
C23S C24S H24A 110.8 . . ?
O2S C24S H24A 110.8 . . ?
C23S C24S H24B 110.8 . . ?
O2S C24S H24B 110.8 . . ?
H24A C24S H24B 108.8 . . ?

loop_
_geom_bond_atom_site_label_1
_geom_bond_atom_site_label_2
_geom_bond_distance
_geom_bond_site_symmetry_2
_geom_bond_publ_flag
Si1 C1 1.867(3) . ?
Si1 C111 1.873(3) . ?
Si1 C121 1.878(3) . ?
Si1 H1 1.78(3) . ?
C1 C2 1.549(4) . ?
C1 H1A 0.9900 . ?
C1 H1B 0.9900 . ?
C2 B1 1.604(4) . ?
C2 H2A 0.9900 . ?
C2 H2B 0.9900 . ?
C111 C116 1.391(4) . ?
C111 C112 1.409(4) . ?
C112 C113 1.385(4) . ?
C112 C122 1.494(4) . ?
C113 C114 1.375(4) . ?
C113 H113 0.9500 . ?
C114 C115 1.391(4) . ?
C114 H114 0.9500 . ?
C115 C116 1.395(4) . ?
C115 C117 1.526(4) . ?
C116 H116 0.9500 . ?
C117 C120 1.530(4) . ?
C117 C118 1.532(4) . ?
C117 C119 1.540(5) . ?
C118 H11D 0.9800 . ?
C118 H11E 0.9800 . ?
C118 H11F 0.9800 . ?
C119 H11A 0.9800 . ?
C119 H11B 0.9800 . ?
C119 H11C 0.9800 . ?
C120 H12A 0.9800 . ?
C120 H12B 0.9800 . ?
C120 H12C 0.9800 . ?
C121 C126 1.387(4) . ?
C121 C122 1.407(4) . ?
C122 C123 1.385(4) . ?
C123 C124 1.371(5) . ?
C123 H123 0.9500 . ?
C124 C125 1.392(5) . ?
C124 H124 0.9500 . ?
C125 C126 1.411(4) . ?
C125 C127 1.532(5) . ?
C126 H126 0.9500 . ?
C127 C129 1.526(5) . ?
C127 C128 1.529(5) . ?
C127 C130 1.547(5) . ?
C128 H12G 0.9800 . ?
C128 H12H 0.9800 . ?
C128 H12I 0.9800 . ?
C129 H12D 0.9800 . ?
C129 H12E 0.9800 . ?
C129 H12F 0.9800 . ?
C130 H13A 0.9800 . ?
C130 H13B 0.9800 . ?
C130 H13C 0.9800 . ?
O1 C1T 1.477(3) . ?
O1 C4T 1.481(4) . ?
O1 B1 1.626(4) . ?
C1T C2T 1.477(5) . ?
C1T H1TA 0.9900 . ?
C1T H1TB 0.9900 . ?
C2T C3T 1.490(6) . ?
C2T H2TA 0.9900 . ?
C2T H2TB 0.9900 . ?
C3T C4T 1.482(5) . ?
C3T H3TA 0.9900 . ?
C3T H3TB 0.9900 . ?
C4T H4TA 0.9900 . ?
C4T H4TB 0.9900 . ?
B1 C221 1.617(4) . ?
B1 C211 1.620(4) . ?
C211 C216 1.390(4) . ?
C211 C212 1.406(4) . ?
C212 C213 1.393(4) . ?
C212 C222 1.487(4) . ?
C213 C214 1.383(4) . ?
C213 H213 0.9500 . ?
C214 C215 1.400(4) . ?
C214 H214 0.9500 . ?
C215 C216 1.402(4) . ?
C215 C217 1.537(4) . ?
C216 H216 0.9500 . ?
C217 C220 1.530(4) . ?
C217 C218 1.535(4) . ?
C217 C219 1.536(4) . ?
C218 H21D 0.9800 . ?
C218 H21E 0.9800 . ?
C218 H21F 0.9800 . ?
C219 H21A 0.9800 . ?
C219 H21B 0.9800 . ?
C219 H21C 0.9800 . ?
C220 H22G 0.9800 . ?
C220 H22H 0.9800 . ?
C220 H22I 0.9800 . ?
C221 C226 1.385(4) . ?
C221 C222 1.408(4) . ?
C222 C223 1.393(4) . ?
C223 C224 1.387(4) . ?
C223 H223 0.9500 . ?
C224 C225 1.391(4) . ?
C224 H224 0.9500 . ?
C225 C226 1.407(4) . ?
C225 C227 1.541(4) . ?
C226 H226 0.9500 . ?
C227 C230 1.520(4) . ?
C227 C229 1.521(5) . ?
C227 C228 1.531(5) . ?
C228 H22A 0.9800 . ?
C228 H22B 0.9800 . ?
C228 H22C 0.9800 . ?
C229 H22D 0.9800 . ?
C229 H22E 0.9800 . ?
C229 H22F 0.9800 . ?
C230 H23A 0.9800 . ?
C230 H23B 0.9800 . ?
C230 H23C 0.9800 . ?
O1S C14S 1.331(7) . ?
O1S C11S 1.450(8) . ?
C11S C12S 1.492(10) . ?
C11S H11G 0.9900 . ?
C11S H11H 0.9900 . ?
C12S C13S 1.521(10) . ?
C12S H12J 0.9900 . ?
C12S H12K 0.9900 . ?
C13S C14S 1.373(8) . ?
C13S H13D 0.9900 . ?
C13S H13E 0.9900 . ?
C14S H14A 0.9900 . ?
C14S H14B 0.9900 . ?
O2S C21S 1.384(7) . ?
O2S C24S 1.462(7) . ?
C21S C22S 1.386(9) . ?
C21S H21G 0.9900 . ?
C21S H21H 0.9900 . ?
C22S C23S 1.492(10) . ?
C22S H22J 0.9900 . ?
C22S H22K 0.9900 . ?
C23S C24S 1.393(10) . ?
C23S H23D 0.9900 . ?
C23S H23E 0.9900 . ?
C24S H24A 0.9900 . ?
C24S H24B 0.9900 . ?

loop_
_geom_hbond_atom_site_label_D
_geom_hbond_atom_site_label_H
_geom_hbond_atom_site_label_A
_geom_hbond_distance_DH
_geom_hbond_distance_HA
_geom_hbond_distance_DA
_geom_hbond_angle_DHA
_geom_hbond_site_symmetry_A
_geom_hbond_publ_flag
C4T H4TB O1S 0.99 2.56 3.261(6) 127.5 2_656 yes

loop_
_geom_torsion_atom_site_label_1
_geom_torsion_atom_site_label_2
_geom_torsion_atom_site_label_3
_geom_torsion_atom_site_label_4
_geom_torsion
_geom_torsion_site_symmetry_1
_geom_torsion_site_symmetry_2
_geom_torsion_site_symmetry_3
_geom_torsion_site_symmetry_4
_geom_torsion_publ_flag
C111 Si1 C1 C2 -158.78(19) . . . . ?
C121 Si1 C1 C2 -53.0(3) . . . . ?
Si1 C1 C2 B1 -167.4(2) . . . . ?
C1 Si1 C111 C116 -59.1(3) . . . . ?
C121 Si1 C111 C116 -178.7(3) . . . . ?
C1 Si1 C111 C112 118.9(2) . . . . ?
C121 Si1 C111 C112 -0.8(2) . . . . ?
C116 C111 C112 C113 0.2(4) . . . . ?
Si1 C111 C112 C113 -178.0(2) . . . . ?
C116 C111 C112 C122 179.7(3) . . . . ?
Si1 C111 C112 C122 1.4(3) . . . . ?
C111 C112 C113 C114 -0.7(5) . . . . ?
C122 C112 C113 C114 179.9(3) . . . . ?
C112 C113 C114 C115 0.4(5) . . . . ?
C113 C114 C115 C116 0.5(5) . . . . ?
C113 C114 C115 C117 -177.9(3) . . . . ?
C112 C111 C116 C115 0.7(4) . . . . ?
Si1 C111 C116 C115 178.4(2) . . . . ?
C114 C115 C116 C111 -1.0(4) . . . . ?
C117 C115 C116 C111 177.4(3) . . . . ?
C114 C115 C117 C120 71.0(4) . . . . ?
C116 C115 C117 C120 -107.4(3) . . . . ?
C114 C115 C117 C118 -167.8(3) . . . . ?
C116 C115 C117 C118 13.9(4) . . . . ?
C114 C115 C117 C119 -48.3(4) . . . . ?
C116 C115 C117 C119 133.4(3) . . . . ?
C1 Si1 C121 C126 61.6(3) . . . . ?
C111 Si1 C121 C126 -178.2(3) . . . . ?
C1 Si1 C121 C122 -120.3(2) . . . . ?
C111 Si1 C121 C122 -0.1(2) . . . . ?
C126 C121 C122 C123 -0.9(4) . . . . ?
Si1 C121 C122 C123 -179.3(2) . . . . ?
C126 C121 C122 C112 179.3(2) . . . . ?
Si1 C121 C122 C112 0.9(3) . . . . ?
C113 C112 C122 C123 -2.0(5) . . . . ?
C111 C112 C122 C123 178.6(3) . . . . ?
C113 C112 C122 C121 177.8(3) . . . . ?
C111 C112 C122 C121 -1.6(4) . . . . ?
C121 C122 C123 C124 0.1(5) . . . . ?
C112 C122 C123 C124 180.0(3) . . . . ?
C122 C123 C124 C125 0.8(5) . . . . ?
C123 C124 C125 C126 -0.9(5) . . . . ?
C123 C124 C125 C127 175.9(3) . . . . ?
C122 C121 C126 C125 0.7(4) . . . . ?
Si1 C121 C126 C125 178.7(2) . . . . ?
C124 C125 C126 C121 0.1(4) . . . . ?
C127 C125 C126 C121 -176.7(3) . . . . ?
C124 C125 C127 C129 136.0(4) . . . . ?
C126 C125 C127 C129 -47.4(4) . . . . ?
C124 C125 C127 C128 -102.9(4) . . . . ?
C126 C125 C127 C128 73.7(4) . . . . ?
C124 C125 C127 C130 15.9(4) . . . . ?
C126 C125 C127 C130 -167.4(3) . . . . ?
C4T O1 C1T C2T -21.0(4) . . . . ?
B1 O1 C1T C2T -157.1(3) . . . . ?
O1 C1T C2T C3T 32.1(5) . . . . ?
C1T C2T C3T C4T -31.7(5) . . . . ?
C1T O1 C4T C3T 1.4(4) . . . . ?
B1 O1 C4T C3T 139.1(3) . . . . ?
C2T C3T C4T O1 18.7(5) . . . . ?
C1 C2 B1 C221 177.9(3) . . . . ?
C1 C2 B1 C211 62.0(4) . . . . ?
C1 C2 B1 O1 -58.1(3) . . . . ?
C1T O1 B1 C2 -49.9(3) . . . . ?
C4T O1 B1 C2 177.4(2) . . . . ?
C1T O1 B1 C221 75.8(3) . . . . ?
C4T O1 B1 C221 -56.9(3) . . . . ?
C1T O1 B1 C211 -176.8(3) . . . . ?
C4T O1 B1 C211 50.5(3) . . . . ?
C2 B1 C211 C216 -61.4(4) . . . . ?
C221 B1 C211 C216 175.2(3) . . . . ?
O1 B1 C211 C216 60.0(4) . . . . ?
C2 B1 C211 C212 119.5(3) . . . . ?
C221 B1 C211 C212 -3.9(3) . . . . ?
O1 B1 C211 C212 -119.1(2) . . . . ?
C216 C211 C212 C213 0.5(4) . . . . ?
B1 C211 C212 C213 179.7(2) . . . . ?
C216 C211 C212 C222 -177.2(2) . . . . ?
B1 C211 C212 C222 2.0(3) . . . . ?
C211 C212 C213 C214 0.3(4) . . . . ?
C222 C212 C213 C214 177.4(3) . . . . ?
C212 C213 C214 C215 -0.8(4) . . . . ?
C213 C214 C215 C216 0.5(4) . . . . ?
C213 C214 C215 C217 178.7(3) . . . . ?
C212 C211 C216 C215 -0.7(4) . . . . ?
B1 C211 C216 C215 -179.7(3) . . . . ?
C214 C215 C216 C211 0.2(4) . . . . ?
C217 C215 C216 C211 -177.9(3) . . . . ?
C214 C215 C217 C220 172.1(3) . . . . ?
C216 C215 C217 C220 -9.9(4) . . . . ?
C214 C215 C217 C218 -67.4(4) . . . . ?
C216 C215 C217 C218 110.6(3) . . . . ?
C214 C215 C217 C219 51.7(4) . . . . ?
C216 C215 C217 C219 -130.2(3) . . . . ?
C2 B1 C221 C226 53.8(4) . . . . ?
C211 B1 C221 C226 179.6(3) . . . . ?
O1 B1 C221 C226 -69.0(4) . . . . ?
C2 B1 C221 C222 -121.3(3) . . . . ?
C211 B1 C221 C222 4.6(3) . . . . ?
O1 B1 C221 C222 116.0(2) . . . . ?
C226 C221 C222 C223 -0.4(4) . . . . ?
B1 C221 C222 C223 175.4(2) . . . . ?
C226 C221 C222 C212 -179.6(3) . . . . ?
B1 C221 C222 C212 -3.8(3) . . . . ?
C213 C212 C222 C223 4.6(5) . . . . ?
C211 C212 C222 C223 -178.0(3) . . . . ?
C213 C212 C222 C221 -176.3(3) . . . . ?
C211 C212 C222 C221 1.1(3) . . . . ?
C221 C222 C223 C224 0.8(4) . . . . ?
C212 C222 C223 C224 179.8(3) . . . . ?
C222 C223 C224 C225 0.1(4) . . . . ?
C223 C224 C225 C226 -1.3(4) . . . . ?
C223 C224 C225 C227 178.6(3) . . . . ?
C222 C221 C226 C225 -0.9(4) . . . . ?
B1 C221 C226 C225 -175.6(3) . . . . ?
C224 C225 C226 C221 1.7(4) . . . . ?
C227 C225 C226 C221 -178.2(3) . . . . ?
C224 C225 C227 C230 1.5(4) . . . . ?
C226 C225 C227 C230 -178.6(3) . . . . ?
C224 C225 C227 C229 122.6(3) . . . . ?
C226 C225 C227 C229 -57.5(4) . . . . ?
C224 C225 C227 C228 -118.0(3) . . . . ?
C226 C225 C227 C228 61.9(4) . . . . ?
C14S O1S C11S C12S -22.5(9) . . . . ?
O1S C11S C12S C13S 33.2(8) . . . . ?
C11S C12S C13S C14S -34.9(8) . . . . ?
C11S O1S C14S C13S 0.0(10) . . . . ?
C12S C13S C14S O1S 22.4(9) . . . . ?
C24S O2S C21S C22S -26.1(10) . . . . ?
O2S C21S C22S C23S 15.6(11) . . . . ?
C21S C22S C23S C24S 1.4(12) . . . . ?
C22S C23S C24S O2S -16.4(11) . . . . ?
C21S O2S C24S C23S 25.7(10) . . . . ?
